data_7235888
loop_
_publ_author_name
'Yang, Gaoshan'
'Wen, Huiliang'
'Liu, Chongbo'
'Robbins, Julianne'
'Wen, Yunhan'
'Zhang, Z. John'

_publ_section_title
;
 Self-assembly, crystal structures and properties of
 metal--3,4,5-tris(carboxymethoxy)benzoic acid frameworks based on
 polynuclear metal-hydroxyl clusters (M = Zn, Co)
;
_journal_issue 37
_journal_name_full 'RSC Advances'
_journal_page_first 29362
_journal_paper_doi 10.1039/C5RA02700D
_journal_volume 5
_journal_year 2015
_chemical_formula_sum 'C13 H11 O13 Zn2.5'
_chemical_formula_weight 538.64
_space_group_IT_number 14
_space_group_name_Hall '-P 2ybc'
_space_group_name_H-M_alt 'P 1 21/c 1'
_symmetry_cell_setting monoclinic
_symmetry_space_group_name_H-M 'P 1 21/c 1'
_atom_sites_solution_hydrogens geom
_atom_sites_solution_primary direct
_atom_sites_solution_secondary difmap
_audit_creation_method SHELXL-97
_audit_update_record
;
2014-04-24 deposited with the CCDC.
2015-03-23 downloaded from the CCDC.
;
_cell_angle_alpha 90.00
_cell_angle_beta 92.1660(10)
_cell_angle_gamma 90.00
_cell_formula_units_Z 4
_cell_length_a 8.0745(3)
_cell_length_b 8.5747(4)
_cell_length_c 22.7033(10)
_cell_measurement_reflns_used 8441
_cell_measurement_temperature 296(2)
_cell_measurement_theta_max 29.36
_cell_measurement_theta_min 2.54
_cell_volume 1570.77(12)
_computing_cell_refinement 'Bruker SAINT'
_computing_data_collection 'Bruker APEX2'
_computing_data_reduction 'Bruker SAINT'
_computing_molecular_graphics 'Bruker SHELXTL'
_computing_publication_material 'Bruker SHELXTL'
_computing_structure_refinement 'SHELXL-97 (Sheldrick, 2008)'
_computing_structure_solution 'SHELXS-97 (Sheldrick, 2008)'
_diffrn_ambient_temperature 296(2)
_diffrn_measured_fraction_theta_full 0.998
_diffrn_measured_fraction_theta_max 0.998
_diffrn_measurement_device_type 'Bruker APEX-II CCD'
_diffrn_measurement_method '\f and \w scans'
_diffrn_radiation_monochromator graphite
_diffrn_radiation_source 'fine-focus sealed tube'
_diffrn_radiation_type MoK\a
_diffrn_radiation_wavelength 0.71073
_diffrn_reflns_av_R_equivalents 0.0188
_diffrn_reflns_av_sigmaI/netI 0.0163
_diffrn_reflns_limit_h_max 10
_diffrn_reflns_limit_h_min -10
_diffrn_reflns_limit_k_max 11
_diffrn_reflns_limit_k_min -11
_diffrn_reflns_limit_l_max 29
_diffrn_reflns_limit_l_min -29
_diffrn_reflns_number 13626
_diffrn_reflns_theta_full 27.50
_diffrn_reflns_theta_max 27.50
_diffrn_reflns_theta_min 2.52
_exptl_absorpt_coefficient_mu 3.878
_exptl_absorpt_correction_T_max 0.5110
_exptl_absorpt_correction_T_min 0.4563
_exptl_absorpt_correction_type multi-scan
_exptl_absorpt_process_details sadabs
_exptl_crystal_colour colourless
_exptl_crystal_density_diffrn 2.278
_exptl_crystal_density_method 'not measured'
_exptl_crystal_description block
_exptl_crystal_F_000 1072
_exptl_crystal_size_max 0.24
_exptl_crystal_size_mid 0.21
_exptl_crystal_size_min 0.20
_refine_diff_density_max 0.923
_refine_diff_density_min -0.543
_refine_diff_density_rms 0.075
_refine_ls_extinction_method none
_refine_ls_goodness_of_fit_ref 1.073
_refine_ls_hydrogen_treatment mixed
_refine_ls_matrix_type full
_refine_ls_number_parameters 247
_refine_ls_number_reflns 3606
_refine_ls_number_restraints 0
_refine_ls_restrained_S_all 1.073
_refine_ls_R_factor_all 0.0276
_refine_ls_R_factor_gt 0.0247
_refine_ls_shift/su_max 0.002
_refine_ls_shift/su_mean 0.000
_refine_ls_structure_factor_coef Fsqd
_refine_ls_weighting_details 'calc w=1/[\s^2^(Fo^2^)+(0.0313P)^2^+1.8512P] where P=(Fo^2^+2Fc^2^)/3'
_refine_ls_weighting_scheme calc
_refine_ls_wR_factor_gt 0.0632
_refine_ls_wR_factor_ref 0.0646
_reflns_number_gt 3326
_reflns_number_total 3606
_reflns_threshold_expression >2sigma(I)
_cod_data_source_file c5ra02700d2.cif
_cod_data_source_block 3
_cod_depositor_comments
;
The following automatic conversions were performed:

data item '_symmetry_cell_setting' value 'Monoclinic' was changed to
'monoclinic' in accordance with the
/home/saulius/struct/COD-crude-data/automatic-downloads/DataCite-retrospective/RSC/depositions/lib/dictionaries/cif_core.dic
dictionary named 'cif_core.dic' version 2.4.2 last updated on
2011-04-26.

Automatic conversion script
Id: cif_fix_values 6909 2019-04-08 15:41:33Z antanas 
;
_cod_original_sg_symbol_H-M P2(1)/c
_cod_original_formula_sum 'C13 H11 O13 Zn2.50'
_cod_database_code 7235888

loop_
_symmetry_equiv_pos_as_xyz
'x, y, z'
'-x, y+1/2, -z+1/2'
'-x, -y, -z'
'x, -y-1/2, z-1/2'

loop_
_atom_site_label
_atom_site_type_symbol
_atom_site_fract_x
_atom_site_fract_y
_atom_site_fract_z
_atom_site_U_iso_or_equiv
_atom_site_adp_type
_atom_site_occupancy
_atom_site_symmetry_multiplicity
_atom_site_calc_flag
_atom_site_refinement_flags
C1 C 0.4950(3) 0.2108(2) 0.12947(9) 0.0175(4) Uani 1 1 d .
C2 C 0.3844(3) 0.2763(2) 0.17461(9) 0.0172(4) Uani 1 1 d .
C3 C 0.4131(3) 0.2366(3) 0.23366(9) 0.0183(4) Uani 1 1 d .
H3 H 0.4950 0.1651 0.2449 0.022 Uiso 1 1 calc R
C4 C 0.3164(3) 0.3066(2) 0.27510(9) 0.0166(4) Uani 1 1 d .
C5 C 0.1915(2) 0.4122(2) 0.25865(9) 0.0167(4) Uani 1 1 d .
C6 C 0.1611(3) 0.4472(2) 0.19920(9) 0.0176(4) Uani 1 1 d .
C7 C 0.2591(3) 0.3789(3) 0.15714(9) 0.0186(4) Uani 1 1 d .
H7 H 0.2407 0.4021 0.1174 0.022 Uiso 1 1 calc R
C8 C 0.4685(3) 0.1902(3) 0.35619(10) 0.0228(5) Uani 1 1 d .
H8A H 0.5677 0.2192 0.3360 0.027 Uiso 1 1 calc R
H8B H 0.4472 0.0803 0.3493 0.027 Uiso 1 1 calc R
C9 C 0.4914(3) 0.2212(2) 0.42137(9) 0.0186(4) Uani 1 1 d .
C10 C -0.0622(3) 0.4672(3) 0.30766(10) 0.0255(5) Uani 1 1 d .
H10A H -0.0974 0.3725 0.2874 0.031 Uiso 1 1 calc R
H10B H -0.1196 0.5546 0.2890 0.031 Uiso 1 1 calc R
C11 C -0.1044(3) 0.4579(3) 0.37209(10) 0.0205(4) Uani 1 1 d .
C12 C -0.0082(3) 0.5788(3) 0.12661(10) 0.0214(4) Uani 1 1 d .
H12A H 0.0912 0.5896 0.1043 0.026 Uiso 1 1 calc R
H12B H -0.0691 0.6761 0.1233 0.026 Uiso 1 1 calc R
C13 C -0.1136(3) 0.4497(3) 0.09960(11) 0.0246(5) Uani 1 1 d .
O1 O 0.59205(19) 0.10471(18) 0.14599(7) 0.0209(3) Uani 1 1 d .
O2 O 0.4846(2) 0.2692(2) 0.07830(7) 0.0268(4) Uani 1 1 d .
O3 O 0.33145(19) 0.28091(18) 0.33489(6) 0.0200(3) Uani 1 1 d .
O4 O 0.5963(2) 0.1353(2) 0.44791(7) 0.0259(4) Uani 1 1 d .
O5 O 0.4119(2) 0.3285(2) 0.44484(7) 0.0244(3) Uani 1 1 d .
O6 O 0.11331(19) 0.48665(19) 0.30363(7) 0.0210(3) Uani 1 1 d .
O7 O 0.01815(18) 0.45116(19) 0.41047(7) 0.0205(3) Uani 1 1 d .
O8 O -0.2495(2) 0.4555(3) 0.38469(9) 0.0376(5) Uani 1 1 d .
O9 O 0.0389(2) 0.5534(2) 0.18707(7) 0.0239(3) Uani 1 1 d .
O10 O -0.1386(3) 0.3275(2) 0.12490(10) 0.0442(5) Uani 1 1 d .
O12 O 0.23091(18) 0.59407(18) 0.48340(7) 0.0192(3) Uani 1 1 d .
H12 H 0.2947 0.5602 0.5093 0.023 Uiso 1 1 d R
O11 O -0.1774(2) 0.4835(2) 0.04840(9) 0.034 Uani 1 1 d .
O13 O -0.1247(2) 0.7250(2) 0.48005(8) 0.030 Uani 1 1 d .
H2W H -0.1233 0.8053 0.5001 0.045 Uiso 1 1 d R
H1W H -0.2211 0.6950 0.4731 0.045 Uiso 1 1 d R
Zn1 Zn 0.0000 0.5000 0.5000 0.02478(10) Uani 1 2 d S
Zn2 Zn 0.26081(3) 0.48538(3) 0.401661(11) 0.01992(8) Uani 1 1 d .
Zn3 Zn 0.32360(3) 0.80550(3) 0.472060(11) 0.01941(7) Uani 1 1 d .

loop_
_atom_site_aniso_label
_atom_site_aniso_U_11
_atom_site_aniso_U_22
_atom_site_aniso_U_33
_atom_site_aniso_U_23
_atom_site_aniso_U_13
_atom_site_aniso_U_12
C1 0.0163(9) 0.0219(10) 0.0144(10) -0.0029(8) 0.0010(8) 0.0002(8)
C2 0.0173(9) 0.0206(10) 0.0138(10) -0.0022(8) 0.0026(8) 0.0008(8)
C3 0.0179(10) 0.0222(10) 0.0146(10) -0.0004(8) 0.0002(8) 0.0039(8)
C4 0.0182(9) 0.0216(10) 0.0099(9) -0.0001(8) 0.0001(7) -0.0013(8)
C5 0.0157(9) 0.0222(10) 0.0124(9) -0.0044(8) 0.0034(8) 0.0000(8)
C6 0.0156(9) 0.0205(10) 0.0165(10) -0.0018(8) -0.0010(8) 0.0026(8)
C7 0.0204(10) 0.0230(10) 0.0124(9) 0.0002(8) 0.0016(8) 0.0013(8)
C8 0.0249(11) 0.0288(11) 0.0146(10) -0.0017(9) -0.0019(8) 0.0094(9)
C9 0.0213(10) 0.0212(10) 0.0134(10) -0.0006(8) 0.0005(8) -0.0020(8)
C10 0.0149(10) 0.0422(13) 0.0194(11) -0.0003(10) 0.0013(8) 0.0044(9)
C11 0.0183(10) 0.0224(10) 0.0210(11) 0.0001(9) 0.0031(8) 0.0014(8)
C12 0.0223(10) 0.0225(10) 0.0191(11) 0.0008(8) -0.0037(8) 0.0036(8)
C13 0.0195(10) 0.0292(12) 0.0251(12) -0.0041(10) 0.0001(9) 0.0019(9)
O1 0.0205(7) 0.0250(8) 0.0174(7) 0.0011(6) 0.0049(6) 0.0070(6)
O2 0.0256(8) 0.0410(10) 0.0142(7) 0.0054(7) 0.0064(6) 0.0123(7)
O3 0.0214(7) 0.0284(8) 0.0103(7) -0.0002(6) 0.0007(6) 0.0058(6)
O4 0.0335(9) 0.0269(8) 0.0169(8) -0.0025(6) -0.0060(7) 0.0096(7)
O5 0.0302(8) 0.0285(8) 0.0144(7) -0.0006(6) 0.0008(6) 0.0089(7)
O6 0.0155(7) 0.0308(8) 0.0168(8) -0.0074(6) 0.0042(6) 0.0016(6)
O7 0.0169(7) 0.0300(8) 0.0147(7) -0.0022(6) 0.0030(6) -0.0035(6)
O8 0.0180(8) 0.0637(13) 0.0313(10) 0.0101(9) 0.0054(7) 0.0021(8)
O9 0.0258(8) 0.0290(8) 0.0168(8) -0.0031(6) -0.0024(6) 0.0133(7)
O10 0.0503(12) 0.0371(11) 0.0448(12) 0.0067(9) -0.0037(10) -0.0171(9)
O12 0.0199(7) 0.0220(7) 0.0159(7) 0.0010(6) 0.0010(6) -0.0029(6)
O11 0.036 0.034 0.032 -0.003 -0.014 -0.007
O13 0.031 0.031 0.029 0.001 0.003 -0.003
Zn1 0.0259(2) 0.0306(2) 0.01869(19) -0.00363(15) 0.01118(15) -0.00658(15)
Zn2 0.01742(13) 0.02374(13) 0.01895(14) -0.00091(10) 0.00539(10) -0.00276(9)
Zn3 0.02388(13) 0.02015(13) 0.01431(13) -0.00116(9) 0.00211(9) -0.00010(10)

loop_
_atom_type_symbol
_atom_type_description
_atom_type_scat_dispersion_real
_atom_type_scat_dispersion_imag
_atom_type_scat_source
C C 0.0033 0.0016 'International Tables Vol C Tables 4.2.6.8 and 6.1.1.4'
H H 0.0000 0.0000 'International Tables Vol C Tables 4.2.6.8 and 6.1.1.4'
O O 0.0106 0.0060 'International Tables Vol C Tables 4.2.6.8 and 6.1.1.4'
Zn Zn 0.2839 1.4301 'International Tables Vol C Tables 4.2.6.8 and 6.1.1.4'

loop_
_geom_angle_atom_site_label_1
_geom_angle_atom_site_label_2
_geom_angle_atom_site_label_3
_geom_angle
_geom_angle_site_symmetry_1
_geom_angle_site_symmetry_3
O1 C1 O2 125.67(19) . .
O1 C1 C2 116.91(19) . .
O2 C1 C2 117.40(19) . .
C7 C2 C3 121.54(19) . .
C7 C2 C1 119.39(19) . .
C3 C2 C1 119.04(19) . .
C4 C3 C2 118.06(19) . .
C4 C3 H3 121.0 . .
C2 C3 H3 121.0 . .
O3 C4 C3 124.78(19) . .
O3 C4 C5 113.83(18) . .
C3 C4 C5 121.39(19) . .
O6 C5 C6 123.30(19) . .
O6 C5 C4 116.68(18) . .
C6 C5 C4 119.80(18) . .
O9 C6 C7 124.64(19) . .
O9 C6 C5 115.98(18) . .
C7 C6 C5 119.32(19) . .
C2 C7 C6 119.9(2) . .
C2 C7 H7 120.1 . .
C6 C7 H7 120.1 . .
O3 C8 C9 107.59(17) . .
O3 C8 H8A 110.2 . .
C9 C8 H8A 110.2 . .
O3 C8 H8B 110.2 . .
C9 C8 H8B 110.2 . .
H8A C8 H8B 108.5 . .
O5 C9 O4 124.9(2) . .
O5 C9 C8 120.10(19) . .
O4 C9 C8 114.95(19) . .
O6 C10 C11 109.06(18) . .
O6 C10 H10A 109.9 . .
C11 C10 H10A 109.9 . .
O6 C10 H10B 109.9 . .
C11 C10 H10B 109.9 . .
H10A C10 H10B 108.3 . .
O8 C11 O7 124.0(2) . .
O8 C11 C10 118.8(2) . .
O7 C11 C10 117.24(18) . .
O9 C12 C13 113.83(19) . .
O9 C12 H12A 108.8 . .
C13 C12 H12A 108.8 . .
O9 C12 H12B 108.8 . .
C13 C12 H12B 108.8 . .
H12A C12 H12B 107.7 . .
O10 C13 O11 123.6(2) . .
O10 C13 C12 122.7(2) . .
O11 C13 C12 113.7(2) . .
C1 O1 Zn2 127.62(14) . 2_645
C1 O2 Zn3 124.42(14) . 2_645
C4 O3 C8 117.50(16) . .
C4 O3 Zn2 119.45(12) . .
C8 O3 Zn2 112.64(12) . .
C9 O4 Zn3 118.82(14) . 3_666
C9 O5 Zn2 125.89(14) . .
C5 O6 C10 118.38(17) . .
C5 O6 Zn2 116.39(13) . .
C10 O6 Zn2 112.58(13) . .
C11 O7 Zn2 130.78(14) . .
C11 O7 Zn1 124.54(14) . .
Zn2 O7 Zn1 99.98(7) . .
C6 O9 C12 117.41(17) . .
Zn3 O12 Zn1 136.40(8) . .
Zn3 O12 Zn2 103.57(6) . .
Zn1 O12 Zn2 97.00(6) . .
Zn3 O12 H12 100.8 . .
Zn1 O12 H12 106.0 . .
Zn2 O12 H12 112.7 . .
C13 O11 Zn3 104.72(16) . 2_545
Zn1 O13 H2W 128.1 . .
Zn1 O13 H1W 100.7 . .
H2W O13 H1W 110.9 . .
O12 Zn1 O12 180.0 3_566 .
O12 Zn1 O7 101.26(6) 3_566 .
O12 Zn1 O7 78.74(6) . .
O12 Zn1 O7 78.74(6) 3_566 3_566
O12 Zn1 O7 101.26(6) . 3_566
O7 Zn1 O7 180.00(8) . 3_566
O12 Zn1 O13 88.34(6) 3_566 .
O12 Zn1 O13 91.66(6) . .
O7 Zn1 O13 91.36(6) . .
O7 Zn1 O13 88.64(6) 3_566 .
O12 Zn1 O13 91.66(6) 3_566 3_566
O12 Zn1 O13 88.34(6) . 3_566
O7 Zn1 O13 88.64(6) . 3_566
O7 Zn1 O13 91.36(6) 3_566 3_566
O13 Zn1 O13 179.999(1) . 3_566
O12 Zn1 Zn2 138.26(4) 3_566 .
O12 Zn1 Zn2 41.74(4) . .
O7 Zn1 Zn2 38.98(4) . .
O7 Zn1 Zn2 141.02(4) 3_566 .
O13 Zn1 Zn2 101.66(5) . .
O13 Zn1 Zn2 78.34(4) 3_566 .
O12 Zn1 Zn2 41.74(4) 3_566 3_566
O12 Zn1 Zn2 138.26(4) . 3_566
O7 Zn1 Zn2 141.02(4) . 3_566
O7 Zn1 Zn2 38.98(4) 3_566 3_566
O13 Zn1 Zn2 78.34(5) . 3_566
O13 Zn1 Zn2 101.66(4) 3_566 3_566
Zn2 Zn1 Zn2 180.0 . 3_566
O1 Zn2 O7 139.50(7) 2_655 .
O1 Zn2 O5 104.42(7) 2_655 .
O7 Zn2 O5 115.18(7) . .
O1 Zn2 O12 110.73(6) 2_655 .
O7 Zn2 O12 80.26(6) . .
O5 Zn2 O12 87.41(6) . .
O1 Zn2 O3 82.37(6) 2_655 .
O7 Zn2 O3 102.31(6) . .
O5 Zn2 O3 70.73(6) . .
O12 Zn2 O3 157.03(6) . .
O1 Zn2 O6 77.29(6) 2_655 .
O7 Zn2 O6 69.62(6) . .
O5 Zn2 O6 133.67(6) . .
O12 Zn2 O6 136.30(6) . .
O3 Zn2 O6 63.56(5) . .
O1 Zn2 Zn1 145.46(5) 2_655 .
O7 Zn2 Zn1 41.04(4) . .
O5 Zn2 Zn1 95.16(5) . .
O12 Zn2 Zn1 41.26(4) . .
O3 Zn2 Zn1 131.47(4) . .
O6 Zn2 Zn1 109.04(4) . .
O4 Zn3 O11 100.97(7) 3_666 2
O4 Zn3 O12 103.17(7) 3_666 .
O11 Zn3 O12 120.83(8) 2 .
O4 Zn3 O2 109.60(7) 3_666 2_655
O11 Zn3 O2 117.29(8) 2 2_655
O12 Zn3 O2 103.77(7) . 2_655

loop_
_geom_bond_atom_site_label_1
_geom_bond_atom_site_label_2
_geom_bond_distance
_geom_bond_site_symmetry_2
C1 O1 1.249(3) .
C1 O2 1.265(3) .
C1 C2 1.494(3) .
C2 C7 1.387(3) .
C2 C3 1.394(3) .
C3 C4 1.383(3) .
C3 H3 0.9300 .
C4 O3 1.376(2) .
C4 C5 1.396(3) .
C5 O6 1.377(2) .
C5 C6 1.395(3) .
C6 O9 1.364(3) .
C6 C7 1.392(3) .
C7 H7 0.9300 .
C8 O3 1.422(3) .
C8 C9 1.508(3) .
C8 H8A 0.9700 .
C8 H8B 0.9700 .
C9 O5 1.252(3) .
C9 O4 1.259(3) .
C10 O6 1.433(3) .
C10 C11 1.517(3) .
C10 H10A 0.9700 .
C10 H10B 0.9700 .
C11 O8 1.217(3) .
C11 O7 1.295(3) .
C12 O9 1.427(3) .
C12 C13 1.512(3) .
C12 H12A 0.9700 .
C12 H12B 0.9700 .
C13 O10 1.216(3) .
C13 O11 1.287(3) .
O1 Zn2 1.9302(15) 2_645
O2 Zn3 1.9842(16) 2_645
O3 Zn2 2.4006(15) .
O4 Zn3 1.9718(16) 3_666
O5 Zn2 2.0421(16) .
O6 Zn2 2.4844(16) .
O7 Zn2 1.9987(15) .
O7 Zn1 2.0859(15) .
O12 Zn3 1.9819(15) .
O12 Zn1 2.0789(14) .
O12 Zn2 2.0988(15) .
O12 H12 0.8202 .
O11 Zn3 1.9739(18) 2_545
O13 Zn1 2.2152(18) .
O13 H2W 0.8258 .
O13 H1W 0.8286 .
Zn1 O12 2.0789(15) 3_566
Zn1 O7 2.0859(15) 3_566
Zn1 O13 2.2152(18) 3_566
Zn1 Zn2 3.1290(3) .
Zn1 Zn2 3.1290(3) 3_566
Zn2 O1 1.9303(15) 2_655
Zn3 O4 1.9719(16) 3_666
Zn3 O11 1.9739(18) 2
Zn3 O2 1.9841(16) 2_655

loop_
_geom_hbond_atom_site_label_D
_geom_hbond_atom_site_label_H
_geom_hbond_atom_site_label_A
_geom_hbond_distance_DH
_geom_hbond_distance_HA
_geom_hbond_distance_DA
_geom_hbond_angle_DHA
_geom_hbond_site_symmetry_A
O13 H1W O2 0.83 2.47 3.170(3) 142.7 2
O13 H1W O5 0.83 2.47 2.966(2) 119.4 3_566
O13 H2W O11 0.83 2.17 2.981(3) 167.4 4_576
O12 H12 O8 0.82 2.45 3.023(2) 127.6 3_566

loop_
_geom_torsion_atom_site_label_1
_geom_torsion_atom_site_label_2
_geom_torsion_atom_site_label_3
_geom_torsion_atom_site_label_4
_geom_torsion
_geom_torsion_site_symmetry_1
_geom_torsion_site_symmetry_4
O1 C1 C2 C7 -171.4(2) . .
O2 C1 C2 C7 9.9(3) . .
O1 C1 C2 C3 10.7(3) . .
O2 C1 C2 C3 -168.0(2) . .
C7 C2 C3 C4 -2.1(3) . .
C1 C2 C3 C4 175.78(19) . .
C2 C3 C4 O3 -179.09(19) . .
C2 C3 C4 C5 1.0(3) . .
O3 C4 C5 O6 6.2(3) . .
C3 C4 C5 O6 -173.87(19) . .
O3 C4 C5 C6 -179.04(19) . .
C3 C4 C5 C6 0.9(3) . .
O6 C5 C6 O9 -4.6(3) . .
C4 C5 C6 O9 -178.93(19) . .
O6 C5 C6 C7 172.7(2) . .
C4 C5 C6 C7 -1.7(3) . .
C3 C2 C7 C6 1.4(3) . .
C1 C2 C7 C6 -176.5(2) . .
O9 C6 C7 C2 177.6(2) . .
C5 C6 C7 C2 0.6(3) . .
O3 C8 C9 O5 -9.6(3) . .
O3 C8 C9 O4 172.13(19) . .
O6 C10 C11 O8 173.4(2) . .
O6 C10 C11 O7 -7.3(3) . .
O9 C12 C13 O10 -8.5(3) . .
O9 C12 C13 O11 169.65(19) . .
O2 C1 O1 Zn2 -6.1(3) . 2_645
C2 C1 O1 Zn2 175.30(14) . 2_645
O1 C1 O2 Zn3 -36.8(3) . 2_645
C2 C1 O2 Zn3 141.83(16) . 2_645
C3 C4 O3 C8 7.7(3) . .
C5 C4 O3 C8 -172.37(19) . .
C3 C4 O3 Zn2 150.14(17) . .
C5 C4 O3 Zn2 -30.0(2) . .
C9 C8 O3 C4 161.81(18) . .
C9 C8 O3 Zn2 16.9(2) . .
O5 C9 O4 Zn3 -12.4(3) . 3_666
C8 C9 O4 Zn3 165.77(15) . 3_666
O4 C9 O5 Zn2 172.65(17) . .
C8 C9 O5 Zn2 -5.4(3) . .
C6 C5 O6 C10 64.9(3) . .
C4 C5 O6 C10 -120.6(2) . .
C6 C5 O6 Zn2 -156.07(16) . .
C4 C5 O6 Zn2 18.5(2) . .
C11 C10 O6 C5 142.7(2) . .
C11 C10 O6 Zn2 2.2(2) . .
O8 C11 O7 Zn2 -169.42(19) . .
C10 C11 O7 Zn2 11.3(3) . .
O8 C11 O7 Zn1 -18.8(3) . .
C10 C11 O7 Zn1 161.97(16) . .
C7 C6 O9 C12 9.8(3) . .
C5 C6 O9 C12 -173.09(19) . .
C13 C12 O9 C6 75.6(2) . .
O10 C13 O11 Zn3 3.5(3) . 2_545
C12 C13 O11 Zn3 -174.60(15) . 2_545
Zn3 O12 Zn1 O12 98.9(12) . 3_566
Zn2 O12 Zn1 O12 -19.3(12) . 3_566
Zn3 O12 Zn1 O7 103.48(12) . .
Zn2 O12 Zn1 O7 -14.68(6) . .
Zn3 O12 Zn1 O7 -76.52(12) . 3_566
Zn2 O12 Zn1 O7 165.33(6) . 3_566
Zn3 O12 Zn1 O13 12.42(12) . .
Zn2 O12 Zn1 O13 -105.73(7) . .
Zn3 O12 Zn1 O13 -167.58(12) . 3_566
Zn2 O12 Zn1 O13 74.27(7) . 3_566
Zn3 O12 Zn1 Zn2 118.15(14) . .
Zn3 O12 Zn1 Zn2 -61.85(14) . 3_566
Zn2 O12 Zn1 Zn2 180.0 . 3_566
C11 O7 Zn1 O12 37.71(18) . 3_566
Zn2 O7 Zn1 O12 -164.45(7) . 3_566
C11 O7 Zn1 O12 -142.29(18) . .
Zn2 O7 Zn1 O12 15.55(7) . .
C11 O7 Zn1 O7 25(9) . 3_566
Zn2 O7 Zn1 O7 -177(9) . 3_566
C11 O7 Zn1 O13 -50.87(18) . .
Zn2 O7 Zn1 O13 106.98(7) . .
C11 O7 Zn1 O13 129.13(18) . 3_566
Zn2 O7 Zn1 O13 -73.02(7) . 3_566
C11 O7 Zn1 Zn2 -157.8(2) . .
C11 O7 Zn1 Zn2 22.2(2) . 3_566
Zn2 O7 Zn1 Zn2 180.0 . 3_566
C11 O7 Zn2 O1 29.8(2) . 2_655
Zn1 O7 Zn2 O1 -125.93(9) . 2_655
C11 O7 Zn2 O5 -137.10(18) . .
Zn1 O7 Zn2 O5 67.12(8) . .
C11 O7 Zn2 O12 140.5(2) . .
Zn1 O7 Zn2 O12 -15.32(6) . .
C11 O7 Zn2 O3 -62.8(2) . .
Zn1 O7 Zn2 O3 141.42(6) . .
C11 O7 Zn2 O6 -7.36(18) . .
Zn1 O7 Zn2 O6 -163.14(8) . .
C11 O7 Zn2 Zn1 155.8(2) . .
C9 O5 Zn2 O1 -65.03(19) . 2_655
C9 O5 Zn2 O7 106.26(18) . .
C9 O5 Zn2 O12 -175.78(19) . .
C9 O5 Zn2 O3 11.37(17) . .
C9 O5 Zn2 O6 21.0(2) . .
C9 O5 Zn2 Zn1 143.66(18) . .
Zn3 O12 Zn2 O1 13.43(9) . 2_655
Zn1 O12 Zn2 O1 154.71(6) . 2_655
Zn3 O12 Zn2 O7 -126.03(8) . .
Zn1 O12 Zn2 O7 15.25(6) . .
Zn3 O12 Zn2 O5 117.87(8) . .
Zn1 O12 Zn2 O5 -100.85(7) . .
Zn3 O12 Zn2 O3 135.40(12) . .
Zn1 O12 Zn2 O3 -83.32(15) . .
Zn3 O12 Zn2 O6 -79.75(9) . .
Zn1 O12 Zn2 O6 61.53(10) . .
Zn3 O12 Zn2 Zn1 -141.28(10) . .
C4 O3 Zn2 O1 -51.35(14) . 2_655
C8 O3 Zn2 O1 92.76(15) . 2_655
C4 O3 Zn2 O7 87.76(15) . .
C8 O3 Zn2 O7 -128.12(14) . .
C4 O3 Zn2 O5 -159.59(16) . .
C8 O3 Zn2 O5 -15.47(14) . .
C4 O3 Zn2 O12 -178.17(15) . .
C8 O3 Zn2 O12 -34.1(2) . .
C4 O3 Zn2 O6 28.20(13) . .
C8 O3 Zn2 O6 172.32(16) . .
C4 O3 Zn2 Zn1 120.89(13) . .
C8 O3 Zn2 Zn1 -95.00(14) . .
C5 O6 Zn2 O1 64.14(14) . 2_655
C10 O6 Zn2 O1 -154.50(16) . 2_655
C5 O6 Zn2 O7 -139.60(15) . .
C10 O6 Zn2 O7 1.75(15) . .
C5 O6 Zn2 O5 -33.77(17) . .
C10 O6 Zn2 O5 107.59(16) . .
C5 O6 Zn2 O12 170.95(13) . .
C10 O6 Zn2 O12 -47.69(18) . .
C5 O6 Zn2 O3 -23.58(13) . .
C10 O6 Zn2 O3 117.78(16) . .
C5 O6 Zn2 Zn1 -151.23(13) . .
C10 O6 Zn2 Zn1 -9.87(15) . .
O12 Zn1 Zn2 O1 135.19(11) 3_566 2_655
O12 Zn1 Zn2 O1 -44.80(11) . 2_655
O7 Zn1 Zn2 O1 111.93(11) . 2_655
O7 Zn1 Zn2 O1 -68.07(11) 3_566 2_655
O13 Zn1 Zn2 O1 34.43(10) . 2_655
O13 Zn1 Zn2 O1 -145.57(10) 3_566 2_655
Zn2 Zn1 Zn2 O1 -101(5) 3_566 2_655
O12 Zn1 Zn2 O7 23.26(10) 3_566 .
O12 Zn1 Zn2 O7 -156.74(10) . .
O7 Zn1 Zn2 O7 180.0 3_566 .
O13 Zn1 Zn2 O7 -77.50(9) . .
O13 Zn1 Zn2 O7 102.50(9) 3_566 .
Zn2 Zn1 Zn2 O7 147(5) 3_566 .
O12 Zn1 Zn2 O5 -99.90(8) 3_566 .
O12 Zn1 Zn2 O5 80.10(8) . .
O7 Zn1 Zn2 O5 -123.16(9) . .
O7 Zn1 Zn2 O5 56.84(9) 3_566 .
O13 Zn1 Zn2 O5 159.34(7) . .
O13 Zn1 Zn2 O5 -20.66(7) 3_566 .
Zn2 Zn1 Zn2 O5 23(5) 3_566 .
O12 Zn1 Zn2 O12 180.0 3_566 .
O7 Zn1 Zn2 O12 156.74(10) . .
O7 Zn1 Zn2 O12 -23.26(10) 3_566 .
O13 Zn1 Zn2 O12 79.24(8) . .
O13 Zn1 Zn2 O12 -100.76(8) 3_566 .
Zn2 Zn1 Zn2 O12 -57(5) 3_566 .
O12 Zn1 Zn2 O3 -31.15(8) 3_566 .
O12 Zn1 Zn2 O3 148.86(8) . .
O7 Zn1 Zn2 O3 -54.41(9) . .
O7 Zn1 Zn2 O3 125.59(9) 3_566 .
O13 Zn1 Zn2 O3 -131.91(7) . .
O13 Zn1 Zn2 O3 48.09(7) 3_566 .
Zn2 Zn1 Zn2 O3 92(5) 3_566 .
O12 Zn1 Zn2 O6 39.98(8) 3_566 .
O12 Zn1 Zn2 O6 -140.02(8) . .
O7 Zn1 Zn2 O6 16.72(8) . .
O7 Zn1 Zn2 O6 -163.28(8) 3_566 .
O13 Zn1 Zn2 O6 -60.79(6) . .
O13 Zn1 Zn2 O6 119.21(6) 3_566 .
Zn2 Zn1 Zn2 O6 163(5) 3_566 .
Zn1 O12 Zn3 O4 92.81(12) . 3_666
Zn2 O12 Zn3 O4 -151.38(7) . 3_666
Zn1 O12 Zn3 O11 -18.74(15) . 2
Zn2 O12 Zn3 O11 97.07(9) . 2
Zn1 O12 Zn3 O2 -152.86(11) . 2_655
Zn2 O12 Zn3 O2 -37.05(8) . 2_655
